data_2208479
loop_
_publ_author_name
'Yin-Hua He'
'Yi-Hang Wen'

_publ_section_title
;
 Adamantane-1-ammonium 2-nitrobenzoate
;
_journal_coeditor_code AT2008
_journal_issue 4
_journal_name_full 'Acta Crystallographica Section E'
_journal_page_first o1312
_journal_page_last o1313
_journal_paper_doi 10.1107/S1600536806007914
_journal_volume 62
_journal_year 2006
_chemical_formula_iupac 'C10 H18 N +, C7 H4 N O4 -'
_chemical_formula_moiety 'C10 H18 N +, C7 H4 N O4 -'
_chemical_formula_sum 'C17 H22 N2 O4'
_chemical_formula_weight 318.37
_chemical_name_systematic
;
Adamantane-1-ammonium 2-nitrobenzoate
;
_space_group_IT_number 14
_symmetry_cell_setting monoclinic
_symmetry_space_group_name_Hall '-P 2ybc'
_symmetry_space_group_name_H-M 'P 1 21/c 1'
_atom_sites_solution_hydrogens geom
_atom_sites_solution_primary direct
_atom_sites_solution_secondary difmap
_audit_creation_method SHELXL-97
_cell_angle_alpha 90.00
_cell_angle_beta 105.63(3)
_cell_angle_gamma 90.00
_cell_formula_units_Z 4
_cell_length_a 13.155(3)
_cell_length_b 6.4940(13)
_cell_length_c 20.608(4)
_cell_measurement_reflns_used 11565
_cell_measurement_temperature 296(2)
_cell_measurement_theta_max 27.48
_cell_measurement_theta_min 3.22
_cell_volume 1695.4(7)
_computing_cell_refinement RAPID-AUTO
_computing_data_collection 'RAPID-AUTO (Rigaku, 1998)'
_computing_data_reduction 'CrystalStructure (Rigaku/MSC, 2002)'
_computing_molecular_graphics 'SHELXTL (Bruker, 2002)'
_computing_publication_material SHELXL97
_computing_structure_refinement 'SHELXL97 (Sheldrick, 1997)'
_computing_structure_solution 'SHELXS97 (Sheldrick, 1997)'
_diffrn_ambient_temperature 296(2)
_diffrn_measured_fraction_theta_full 0.997
_diffrn_measured_fraction_theta_max 0.997
_diffrn_measurement_device_type 'Rigaku R-AXIS RAPID'
_diffrn_measurement_method \w
_diffrn_radiation_monochromator graphite
_diffrn_radiation_source 'fine-focus sealed tube'
_diffrn_radiation_type MoK\a
_diffrn_radiation_wavelength 0.71073
_diffrn_reflns_av_R_equivalents 0.0354
_diffrn_reflns_av_sigmaI/netI 0.0309
_diffrn_reflns_limit_h_max 17
_diffrn_reflns_limit_h_min -17
_diffrn_reflns_limit_k_max 8
_diffrn_reflns_limit_k_min -8
_diffrn_reflns_limit_l_max 23
_diffrn_reflns_limit_l_min -26
_diffrn_reflns_number 15796
_diffrn_reflns_theta_full 27.48
_diffrn_reflns_theta_max 27.48
_diffrn_reflns_theta_min 3.22
_diffrn_standards_interval_count 0
_diffrn_standards_interval_time 0
_diffrn_standards_number 0
_exptl_absorpt_coefficient_mu 0.089
_exptl_absorpt_correction_T_max .975
_exptl_absorpt_correction_T_min .965
_exptl_absorpt_correction_type multi-scan
_exptl_absorpt_process_details '(SADABS; Sheldrick, 1996)'
_exptl_crystal_colour colourless
_exptl_crystal_density_diffrn 1.247
_exptl_crystal_density_method 'not measured'
_exptl_crystal_description chunk
_exptl_crystal_F_000 680
_exptl_crystal_size_max .46
_exptl_crystal_size_mid .33
_exptl_crystal_size_min .29
_refine_diff_density_max 0.159
_refine_diff_density_min -0.207
_refine_ls_extinction_method none
_refine_ls_goodness_of_fit_ref 1.043
_refine_ls_hydrogen_treatment mixed
_refine_ls_matrix_type full
_refine_ls_number_parameters 217
_refine_ls_number_reflns 3878
_refine_ls_number_restraints 3
_refine_ls_restrained_S_all 1.043
_refine_ls_R_factor_gt 0.0451
_refine_ls_shift/su_max 0.000
_refine_ls_shift/su_mean 0.000
_refine_ls_structure_factor_coef Fsqd
_refine_ls_weighting_details 'calc w=1/[\s^2^(Fo^2^)+(0.0655P)^2^+0.0743P] where P=(Fo^2^+2Fc^2^)/3'
_refine_ls_weighting_scheme calc
_refine_ls_wR_factor_gt 0.1139
_refine_ls_wR_factor_ref 0.1247
_reflns_number_gt 2597
_reflns_number_total 3878
_reflns_threshold_expression I>2\s(I)
_cod_data_source_file at2008.cif
_cod_data_source_block I
_cod_depositor_comments
;
The following automatic conversions were performed:
'_symmetry_cell_setting' value 'Monoclinic' changed to 'monoclinic'
according to '/home/saulius/struct/CIF-dictionaries/cif_core.dic'
dictionary named 'cif_core.dic' version 2.4.1 from 2010-06-29.

Automatic conversion script
Id: cif_fix_enum 1527 2010-12-29 10:47:43Z saulius 

The following automatic conversions were performed:

'_symmetry_cell_setting' value 'Monoclinic' changed to 'monoclinic'
according to /home/saulius/struct/CIF-dictionaries/cif_core.dic
dictionary named 'cif_core.dic' version 2.4.1 from 2010-06-29.

Automatic conversion script
Id: cif_fix_values 1715 2011-07-08 13:25:40Z adriana 
;
_cod_original_sg_symbol_H-M 'P 21/c'
_cod_database_code 2208479
_cod_database_fobs_code 2208479

loop_
_symmetry_equiv_pos_as_xyz
'x, y, z'
'-x, y+1/2, -z+1/2'
'-x, -y, -z'
'x, -y-1/2, z-1/2'

loop_
_atom_site_type_symbol
_atom_site_label
_atom_site_fract_x
_atom_site_fract_y
_atom_site_fract_z
_atom_site_U_iso_or_equiv
_atom_site_adp_type
_atom_site_calc_flag
_atom_site_refinement_flags
_atom_site_occupancy
N N1 0.38278(10) 0.4750(2) 0.21971(7) 0.0555(4) Uani d . 1
N N2 0.10763(9) 0.03661(17) 0.26647(6) 0.0381(3) Uani d D 1
H H2C 0.1255(11) 0.1397(19) 0.2408(7) 0.046 Uiso d D 1
H H2B 0.0410(8) 0.065(2) 0.2702(8) 0.046 Uiso d D 1
H H2D 0.1078(11) -0.0896(16) 0.2463(7) 0.046 Uiso d D 1
O O1 0.44284(12) 0.3626(2) 0.20008(8) 0.0932(5) Uani d . 1
O O2 0.36562(10) 0.4611(2) 0.27493(6) 0.0677(4) Uani d . 1
O O3 0.15966(9) 0.35107(14) 0.18548(6) 0.0542(3) Uani d . 1
O O4 0.08955(8) 0.63103(15) 0.21839(6) 0.0504(3) Uani d . 1
C C1 0.22476(11) 0.67825(19) 0.16540(7) 0.0386(3) Uani d . 1
C C2 0.18328(14) 0.8508(2) 0.12791(8) 0.0529(4) Uani d . 1
H H2A 0.1116 0.8793 0.1194 0.064 Uiso calc R 1
C C3 0.2470(2) 0.9811(3) 0.10302(9) 0.0700(6) Uani d . 1
H H3A 0.2181 1.0980 0.0790 0.084 Uiso calc R 1
C C4 0.35183(19) 0.9394(3) 0.11346(10) 0.0741(6) Uani d . 1
H H4A 0.3938 1.0270 0.0960 0.089 Uiso calc R 1
C C5 0.39559(14) 0.7686(3) 0.14959(9) 0.0618(5) Uani d . 1
H H5A 0.4668 0.7384 0.1564 0.074 Uiso calc R 1
C C6 0.33179(11) 0.6424(2) 0.17568(7) 0.0438(3) Uani d . 1
C C7 0.15267(10) 0.5390(2) 0.19222(7) 0.0377(3) Uani d . 1
C C8 0.21941(15) 0.0586(3) 0.48188(8) 0.0602(4) Uani d . 1
H H8A 0.2664 0.0533 0.5271 0.072 Uiso calc R 1
H H8B 0.1488 0.0885 0.4853 0.072 Uiso calc R 1
C C9 0.22018(13) -0.1487(2) 0.44690(8) 0.0535(4) Uani d . 1
H H9A 0.1973 -0.2572 0.4729 0.064 Uiso calc R 1
C C10 0.33198(13) -0.1954(3) 0.44232(9) 0.0607(4) Uani d . 1
H H10A 0.3798 -0.2030 0.4872 0.073 Uiso calc R 1
H H10B 0.3330 -0.3274 0.4205 0.073 Uiso calc R 1
C C11 0.36824(12) -0.0265(2) 0.40209(8) 0.0514(4) Uani d . 1
H H11A 0.4399 -0.0567 0.3993 0.062 Uiso calc R 1
C C12 0.29324(11) -0.0185(2) 0.33112(7) 0.0431(3) Uani d . 1
H H12A 0.2939 -0.1496 0.3087 0.052 Uiso calc R 1
H H12B 0.3161 0.0873 0.3050 0.052 Uiso calc R 1
C C13 0.18156(10) 0.02897(19) 0.33579(6) 0.0358(3) Uani d . 1
C C14 0.18039(12) 0.2366(2) 0.37020(7) 0.0432(3) Uani d . 1
H H14A 0.1094 0.2679 0.3726 0.052 Uiso calc R 1
H H14B 0.2026 0.3442 0.3444 0.052 Uiso calc R 1
C C15 0.25539(13) 0.2278(2) 0.44134(8) 0.0527(4) Uani d . 1
H H15A 0.2549 0.3608 0.4637 0.063 Uiso calc R 1
C C16 0.36722(13) 0.1809(3) 0.43678(9) 0.0582(4) Uani d . 1
H H16A 0.3905 0.2884 0.4114 0.070 Uiso calc R 1
H H16B 0.4154 0.1771 0.4816 0.070 Uiso calc R 1
C C17 0.14495(12) -0.1401(2) 0.37589(7) 0.0453(3) Uani d . 1
H H17A 0.1445 -0.2718 0.3536 0.054 Uiso calc R 1
H H17B 0.0738 -0.1112 0.3784 0.054 Uiso calc R 1

loop_
_atom_site_aniso_label
_atom_site_aniso_U_11
_atom_site_aniso_U_22
_atom_site_aniso_U_33
_atom_site_aniso_U_12
_atom_site_aniso_U_13
_atom_site_aniso_U_23
N1 0.0427(7) 0.0586(8) 0.0658(9) 0.0020(6) 0.0156(7) -0.0051(7)
N2 0.0396(6) 0.0330(6) 0.0435(6) 0.0015(5) 0.0145(5) 0.0013(5)
O1 0.0796(10) 0.0988(11) 0.1059(11) 0.0374(8) 0.0331(9) -0.0077(9)
O2 0.0648(8) 0.0758(8) 0.0642(8) 0.0126(6) 0.0200(6) 0.0182(6)
O3 0.0657(7) 0.0334(5) 0.0721(7) -0.0029(5) 0.0334(6) 0.0004(5)
O4 0.0450(6) 0.0452(5) 0.0690(7) -0.0069(4) 0.0293(5) -0.0123(5)
C1 0.0491(8) 0.0352(7) 0.0347(7) -0.0031(6) 0.0169(6) -0.0036(5)
C2 0.0735(11) 0.0442(8) 0.0458(8) 0.0061(7) 0.0243(8) 0.0052(6)
C3 0.1223(18) 0.0456(9) 0.0538(10) -0.0020(10) 0.0440(11) 0.0078(7)
C4 0.1127(17) 0.0614(11) 0.0660(11) -0.0344(11) 0.0548(12) -0.0085(9)
C5 0.0616(10) 0.0717(11) 0.0615(10) -0.0262(9) 0.0330(8) -0.0179(9)
C6 0.0476(8) 0.0456(8) 0.0419(7) -0.0071(6) 0.0184(6) -0.0085(6)
C7 0.0380(7) 0.0360(7) 0.0393(7) -0.0027(6) 0.0111(6) -0.0010(6)
C8 0.0752(11) 0.0645(10) 0.0437(8) 0.0030(9) 0.0207(8) 0.0016(8)
C9 0.0666(10) 0.0466(8) 0.0500(9) 0.0008(7) 0.0203(8) 0.0153(7)
C10 0.0621(10) 0.0533(9) 0.0618(10) 0.0127(8) 0.0080(8) 0.0153(8)
C11 0.0413(8) 0.0534(9) 0.0575(9) 0.0062(7) 0.0099(7) 0.0066(7)
C12 0.0428(8) 0.0397(7) 0.0498(8) 0.0033(6) 0.0174(6) 0.0008(6)
C13 0.0392(7) 0.0296(6) 0.0397(7) 0.0021(5) 0.0125(6) 0.0007(5)
C14 0.0527(8) 0.0314(7) 0.0480(8) 0.0032(6) 0.0183(7) -0.0014(6)
C15 0.0700(10) 0.0422(8) 0.0453(8) -0.0014(7) 0.0144(7) -0.0080(6)
C16 0.0579(10) 0.0575(10) 0.0525(9) -0.0077(8) 0.0034(8) 0.0004(7)
C17 0.0497(8) 0.0356(7) 0.0536(8) -0.0006(6) 0.0191(7) 0.0062(6)

loop_
_atom_type_symbol
_atom_type_description
_atom_type_scat_dispersion_real
_atom_type_scat_dispersion_imag
_atom_type_scat_source
C C 0.0033 0.0016 'International Tables Vol C Tables 4.2.6.8 and 6.1.1.4'
H H 0.0000 0.0000 'International Tables Vol C Tables 4.2.6.8 and 6.1.1.4'
N N 0.0061 0.0033 'International Tables Vol C Tables 4.2.6.8 and 6.1.1.4'
O O 0.0106 0.0060 'International Tables Vol C Tables 4.2.6.8 and 6.1.1.4'

loop_
_geom_angle_atom_site_label_1
_geom_angle_atom_site_label_2
_geom_angle_atom_site_label_3
_geom_angle
O1 N1 O2 124.22(15)
O1 N1 C6 117.98(14)
O2 N1 C6 117.74(13)
C13 N2 H2C 111.7(9)
C13 N2 H2B 108.5(10)
H2C N2 H2B 107.3(13)
C13 N2 H2D 108.8(9)
H2C N2 H2D 110.8(14)
H2B N2 H2D 109.7(13)
C6 C1 C2 116.86(13)
C6 C1 C7 123.56(12)
C2 C1 C7 119.57(13)
C3 C2 C1 120.93(17)
C3 C2 H2A 119.5
C1 C2 H2A 119.5
C4 C3 C2 120.53(17)
C4 C3 H3A 119.7
C2 C3 H3A 119.7
C3 C4 C5 120.27(16)
C3 C4 H4A 119.9
C5 C4 H4A 119.9
C4 C5 C6 118.71(17)
C4 C5 H5A 120.6
C6 C5 H5A 120.6
C5 C6 C1 122.67(15)
C5 C6 N1 117.29(14)
C1 C6 N1 119.88(12)
O3 C7 O4 126.61(13)
O3 C7 C1 118.36(12)
O4 C7 C1 115.01(11)
C9 C8 C15 109.43(12)
C9 C8 H8A 109.8
C15 C8 H8A 109.8
C9 C8 H8B 109.8
C15 C8 H8B 109.8
H8A C8 H8B 108.2
C8 C9 C10 109.43(15)
C8 C9 C17 109.50(12)
C10 C9 C17 109.45(13)
C8 C9 H9A 109.5
C10 C9 H9A 109.5
C17 C9 H9A 109.5
C11 C10 C9 109.72(12)
C11 C10 H10A 109.7
C9 C10 H10A 109.7
C11 C10 H10B 109.7
C9 C10 H10B 109.7
H10A C10 H10B 108.2
C16 C11 C10 109.64(14)
C16 C11 C12 109.45(12)
C10 C11 C12 109.17(13)
C16 C11 H11A 109.5
C10 C11 H11A 109.5
C12 C11 H11A 109.5
C11 C12 C13 109.27(12)
C11 C12 H12A 109.8
C13 C12 H12A 109.8
C11 C12 H12B 109.8
C13 C12 H12B 109.8
H12A C12 H12B 108.3
N2 C13 C14 109.21(10)
N2 C13 C17 108.76(11)
C14 C13 C17 109.84(11)
N2 C13 C12 109.56(11)
C14 C13 C12 109.73(11)
C17 C13 C12 109.72(11)
C13 C14 C15 109.13(11)
C13 C14 H14A 109.9
C15 C14 H14A 109.9
C13 C14 H14B 109.9
C15 C14 H14B 109.9
H14A C14 H14B 108.3
C16 C15 C8 109.53(14)
C16 C15 C14 109.31(13)
C8 C15 C14 109.56(13)
C16 C15 H15A 109.5
C8 C15 H15A 109.5
C14 C15 H15A 109.5
C11 C16 C15 109.54(13)
C11 C16 H16A 109.8
C15 C16 H16A 109.8
C11 C16 H16B 109.8
C15 C16 H16B 109.8
H16A C16 H16B 108.2
C13 C17 C9 109.06(12)
C13 C17 H17A 109.9
C9 C17 H17A 109.9
C13 C17 H17B 109.9
C9 C17 H17B 109.9
H17A C17 H17B 108.3

loop_
_geom_bond_atom_site_label_1
_geom_bond_atom_site_label_2
_geom_bond_distance
N1 O1 1.2222(18)
N1 O2 1.2216(18)
N1 C6 1.458(2)
N2 C13 1.4967(18)
N2 H2C 0.922(9)
N2 H2B 0.919(9)
N2 H2D 0.919(9)
O3 C7 1.2346(16)
O4 C7 1.2565(16)
C1 C6 1.386(2)
C1 C2 1.387(2)
C1 C7 1.5182(18)
C2 C3 1.383(2)
C2 H2A 0.9300
C3 C4 1.365(3)
C3 H3A 0.9300
C4 C5 1.373(3)
C4 H4A 0.9300
C5 C6 1.381(2)
C5 H5A 0.9300
C8 C9 1.528(2)
C8 C15 1.531(2)
C8 H8A 0.9700
C8 H8B 0.9700
C9 C10 1.529(2)
C9 C17 1.531(2)
C9 H9A 0.9800
C10 C11 1.527(2)
C10 H10A 0.9700
C10 H10B 0.9700
C11 C16 1.527(2)
C11 C12 1.529(2)
C11 H11A 0.9800
C12 C13 1.5294(19)
C12 H12A 0.9700
C12 H12B 0.9700
C13 C14 1.5254(18)
C13 C17 1.5279(18)
C14 C15 1.532(2)
C14 H14A 0.9700
C14 H14B 0.9700
C15 C16 1.530(2)
C15 H15A 0.9800
C16 H16A 0.9700
C16 H16B 0.9700
C17 H17A 0.9700
C17 H17B 0.9700

loop_
_geom_hbond_atom_site_label_D
_geom_hbond_atom_site_label_H
_geom_hbond_atom_site_label_A
_geom_hbond_site_symmetry_A
_geom_hbond_distance_DH
_geom_hbond_distance_HA
_geom_hbond_distance_DA
_geom_hbond_angle_DHA
N2 H2C O3 . 0.922(9) 1.913(9) 2.8355(16) 178.4(15)
N2 H2B O4 2_545 0.919(9) 1.846(9) 2.7638(16) 176.9(14)
N2 H2D O4 1_545 0.919(9) 1.899(9) 2.8015(15) 166.7(14)
